data_4079386
loop_
_publ_author_name
'Guino-o, Marites A.'
'Zureick, Andrew H.'
'Blank, Natalia F.'
'Anderson, Brian J.'
'Chapp, Timothy W.'
'Kim, Youngmin'
'Glueck, David S.'
'Rheingold, Arnold L.'

_publ_section_title
;
 Synthesis and Structure of Platinum Bis(phospholane) Complexes
 Pt(diphos*)(R)(X), Catalyst Precursors for Asymmetric Phosphine
 Alkylation
;
_journal_issue 19
_journal_name_full Organometallics
_journal_page_first 6900
_journal_paper_doi 10.1021/om300704e
_journal_volume 31
_journal_year 2012
_chemical_formula_sum 'C26 H38 P2 Pt'
_chemical_formula_weight 607.60
_chemical_name_systematic
; 
 ? 
;
_space_group_IT_number 1
_symmetry_cell_setting triclinic
_symmetry_space_group_name_Hall 'P 1'
_symmetry_space_group_name_H-M 'P 1'
_atom_sites_solution_hydrogens geom
_atom_sites_solution_primary direct
_atom_sites_solution_secondary difmap
_audit_creation_method SHELXL-97
_cell_angle_alpha 70.5860(10)
_cell_angle_beta 71.854(2)
_cell_angle_gamma 86.595(2)
_cell_formula_units_Z 4
_cell_length_a 10.4386(4)
_cell_length_b 15.8857(7)
_cell_length_c 16.7485(8)
_cell_measurement_reflns_used 9986
_cell_measurement_temperature 100(2)
_cell_measurement_theta_max 30.43
_cell_measurement_theta_min 2.71
_cell_volume 2486.11(19)
_computing_cell_refinement 'Bruker SAINT'
_computing_data_collection 'Bruker APEX2'
_computing_data_reduction 'Bruker SAINT'
_computing_molecular_graphics 'Bruker SHELXTL'
_computing_publication_material 'Bruker SHELXTL'
_computing_structure_refinement 'SHELXL-97 (Sheldrick, 1997)'
_computing_structure_solution 'SHELXS-97 (Sheldrick, 1990)'
_diffrn_ambient_temperature 100(2)
_diffrn_measured_fraction_theta_full 0.971
_diffrn_measured_fraction_theta_max 0.959
_diffrn_measurement_device_type 'Bruker APEX-II CCD'
_diffrn_measurement_method '\f and \w scans'
_diffrn_radiation_monochromator graphite
_diffrn_radiation_source 'fine-focus sealed tube'
_diffrn_radiation_type MoK\a
_diffrn_radiation_wavelength 0.71073
_diffrn_reflns_av_R_equivalents 0.0477
_diffrn_reflns_av_sigmaI/netI 0.0610
_diffrn_reflns_limit_h_max 13
_diffrn_reflns_limit_h_min -13
_diffrn_reflns_limit_k_max 19
_diffrn_reflns_limit_k_min -19
_diffrn_reflns_limit_l_max 20
_diffrn_reflns_limit_l_min -20
_diffrn_reflns_number 51834
_diffrn_reflns_theta_full 25.00
_diffrn_reflns_theta_max 26.45
_diffrn_reflns_theta_min 2.29
_exptl_absorpt_coefficient_mu 5.783
_exptl_absorpt_correction_T_max 0.5687
_exptl_absorpt_correction_T_min 0.3374
_exptl_absorpt_correction_type multi-scan
_exptl_absorpt_process_details SADABS
_exptl_crystal_colour colourless
_exptl_crystal_density_diffrn 1.623
_exptl_crystal_density_method 'not measured'
_exptl_crystal_description flake
_exptl_crystal_F_000 1208
_exptl_crystal_size_max 0.24
_exptl_crystal_size_mid 0.20
_exptl_crystal_size_min 0.11
_refine_diff_density_max 2.010
_refine_diff_density_min -1.707
_refine_diff_density_rms 0.143
_refine_ls_abs_structure_details 'Flack H D (1983), Acta Cryst. A39, 876-881'
_refine_ls_abs_structure_Flack 0.009(5)
_refine_ls_extinction_method none
_refine_ls_goodness_of_fit_ref 1.065
_refine_ls_hydrogen_treatment constr
_refine_ls_matrix_type full
_refine_ls_number_parameters 1046
_refine_ls_number_reflns 18734
_refine_ls_number_restraints 3
_refine_ls_restrained_S_all 1.065
_refine_ls_R_factor_all 0.0427
_refine_ls_R_factor_gt 0.0342
_refine_ls_shift/su_max 0.037
_refine_ls_shift/su_mean 0.002
_refine_ls_structure_factor_coef Fsqd
_refine_ls_weighting_details 'calc w=1/[\s^2^(Fo^2^)+(0.0000P)^2^+2.9000P] where P=(Fo^2^+2Fc^2^)/3'
_refine_ls_weighting_scheme calc
_refine_ls_wR_factor_gt 0.0713
_refine_ls_wR_factor_ref 0.0765
_reflns_number_gt 16709
_reflns_number_total 18734
_reflns_threshold_expression >2sigma(I)
_cod_data_source_file om300704e_si_002.cif
_cod_data_source_block glu378
_cod_depositor_comments
;
The following automatic conversions were performed:

'_symmetry_cell_setting' value 'Triclinic' changed to 'triclinic'
according to /home/saulius/struct/CIF-dictionaries/cif_core.dic
dictionary named 'cif_core.dic' version 2.4.2 from 2011-04-26.

Automatic conversion script
Id: cif_fix_values 1891 2012-01-12 08:04:46Z andrius 
;
_cod_original_sg_symbol_H-M P1
_cod_database_code 4079386
_alert_comments
;
The A-level alert for this structure arises from atoms with unusual thermal ellipsoids.
Instead of adding restraints, we prefer to report these results directly as 
they appear from the data.
;

loop_
_symmetry_equiv_pos_as_xyz
'x, y, z'

loop_
_atom_site_label
_atom_site_type_symbol
_atom_site_fract_x
_atom_site_fract_y
_atom_site_fract_z
_atom_site_U_iso_or_equiv
_atom_site_adp_type
_atom_site_occupancy
_atom_site_symmetry_multiplicity
_atom_site_calc_flag
_atom_site_refinement_flags
Pt1A Pt 0.20729(2) 0.487985(17) 1.021006(16) 0.01471(11) Uani 1 1 d .
Pt1B Pt 1.19814(2) 0.510498(17) 1.506628(16) 0.01469(11) Uani 1 1 d .
Pt1C Pt 0.20500(2) 0.989546(17) 0.508013(16) 0.01505(11) Uani 1 1 d .
Pt1D Pt 1.21787(2) 1.011479(17) 0.998554(16) 0.01332(11) Uani 1 1 d .
P1A P 0.13214(19) 0.62705(13) 0.96710(12) 0.0152(4) Uani 1 1 d .
P1B P 1.3325(2) 0.59129(14) 1.36832(12) 0.0209(5) Uani 1 1 d .
P1C P 0.1332(2) 1.12921(13) 0.45003(12) 0.0155(4) Uani 1 1 d .
P1D P 1.3553(2) 1.08416(14) 0.85715(11) 0.0175(4) Uani 1 1 d .
P2A P 0.41550(19) 0.55134(13) 0.93133(12) 0.0161(4) Uani 1 1 d .
P2B P 1.02794(19) 0.59576(13) 1.46736(12) 0.0154(4) Uani 1 1 d .
P2C P 0.4153(2) 1.05056(14) 0.42088(13) 0.0177(4) Uani 1 1 d .
P2D P 1.05175(19) 1.09896(13) 0.95761(12) 0.0146(4) Uani 1 1 d .
C1A C 0.0237(7) 0.6567(5) 0.8234(4) 0.0251(17) Uani 1 1 d .
H1AA H -0.0580 0.6678 0.8051 0.038 Uiso 1 1 calc R
H1AB H 0.0631 0.6021 0.8134 0.038 Uiso 1 1 calc R
H1AC H 0.0892 0.7074 0.7884 0.038 Uiso 1 1 calc R
C1B C 1.2810(13) 0.4598(7) 1.3014(6) 0.066(4) Uani 1 1 d .
H1BA H 1.3124 0.4338 1.2535 0.099 Uiso 1 1 calc R
H1BB H 1.1896 0.4804 1.3052 0.099 Uiso 1 1 calc R
H1BC H 1.2802 0.4144 1.3581 0.099 Uiso 1 1 calc R
C1C C 0.0919(10) 1.1546(6) 0.6170(5) 0.038(2) Uani 1 1 d .
H1CA H 0.0492 1.1904 0.6549 0.058 Uiso 1 1 calc R
H1CB H 0.1887 1.1526 0.6099 0.058 Uiso 1 1 calc R
H1CC H 0.0509 1.0937 0.6446 0.058 Uiso 1 1 calc R
C1D C 1.3956(9) 0.9276(6) 0.8077(5) 0.036(2) Uani 1 1 d .
H1DA H 1.4454 0.9017 0.7619 0.054 Uiso 1 1 calc R
H1DB H 1.2997 0.9283 0.8122 0.054 Uiso 1 1 calc R
H1DC H 1.4064 0.8915 0.8651 0.054 Uiso 1 1 calc R
C2A C -0.0124(7) 0.6455(5) 0.9220(5) 0.0205(17) Uani 1 1 d .
H2AA H -0.0765 0.5921 0.9558 0.025 Uiso 1 1 calc R
C2B C 1.3748(10) 0.5377(6) 1.2821(5) 0.039(2) Uani 1 1 d .
H2BA H 1.3732 0.5837 1.2246 0.047 Uiso 1 1 calc R
C2C C 0.0715(7) 1.1966(5) 0.5257(4) 0.0196(16) Uani 1 1 d .
H2CA H 0.1225 1.2559 0.4964 0.024 Uiso 1 1 calc R
C2D C 1.4503(7) 1.0223(5) 0.7825(4) 0.0242(17) Uani 1 1 d .
H2DA H 1.4444 1.0557 0.7217 0.029 Uiso 1 1 calc R
C3A C -0.0812(8) 0.7247(6) 0.9474(5) 0.022(2) Uani 1 1 d .
H3AA H -0.1752 0.7271 0.9453 0.027 Uiso 1 1 calc R
H3AB H -0.0316 0.7815 0.9060 0.027 Uiso 1 1 calc R
C3B C 1.5177(11) 0.5129(7) 1.2740(5) 0.058(3) Uani 1 1 d .
H3BA H 1.5591 0.4978 1.2190 0.070 Uiso 1 1 calc R
H3BB H 1.5212 0.4605 1.3257 0.070 Uiso 1 1 calc R
C3C C -0.0742(8) 1.2120(6) 0.5270(5) 0.0301(19) Uani 1 1 d .
H3CA H -0.1329 1.1592 0.5697 0.036 Uiso 1 1 calc R
H3CB H -0.1061 1.2646 0.5456 0.036 Uiso 1 1 calc R
C3D C 1.5982(8) 1.0324(6) 0.7790(5) 0.0292(19) Uani 1 1 d .
H3DA H 1.6141 0.9909 0.8336 0.035 Uiso 1 1 calc R
H3DB H 1.6606 1.0196 0.7267 0.035 Uiso 1 1 calc R
C4A C -0.0795(8) 0.7097(6) 1.0420(5) 0.0294(18) Uani 1 1 d .
H4AA H -0.1386 0.6570 1.0844 0.035 Uiso 1 1 calc R
H4AB H -0.1124 0.7625 1.0598 0.035 Uiso 1 1 calc R
C4B C 1.5929(9) 0.5943(8) 1.2711(6) 0.060(4) Uani 1 1 d .
H4BA H 1.6837 0.5784 1.2765 0.072 Uiso 1 1 calc R
H4BB H 1.6034 0.6433 1.2141 0.072 Uiso 1 1 calc R
C4C C -0.0798(8) 1.2277(6) 0.4338(5) 0.0239(19) Uani 1 1 d .
H4CA H -0.0335 1.2857 0.3928 0.029 Uiso 1 1 calc R
H4CB H -0.1747 1.2285 0.4338 0.029 Uiso 1 1 calc R
C4D C 1.6195(8) 1.1285(7) 0.7718(6) 0.028(2) Uani 1 1 d .
H4DA H 1.6187 1.1692 0.7126 0.033 Uiso 1 1 calc R
H4DB H 1.7079 1.1370 0.7790 0.033 Uiso 1 1 calc R
C5A C 0.0679(7) 0.6943(5) 1.0424(4) 0.0168(15) Uani 1 1 d .
H5AA H 0.1187 0.7536 1.0135 0.020 Uiso 1 1 calc R
C5B C 1.5083(9) 0.6235(7) 1.3497(6) 0.043(3) Uani 1 1 d .
H5BA H 1.5332 0.5859 1.4032 0.052 Uiso 1 1 calc R
C5C C -0.0093(7) 1.1516(5) 0.4047(4) 0.0174(16) Uani 1 1 d .
H5CA H -0.0732 1.0979 0.4373 0.021 Uiso 1 1 calc R
C5D C 1.5050(8) 1.1493(5) 0.8454(5) 0.0230(18) Uani 1 1 d .
H5DA H 1.5283 1.1232 0.9020 0.028 Uiso 1 1 calc R
C6A C 0.0836(9) 0.6532(5) 1.1352(4) 0.0306(19) Uani 1 1 d .
H6AA H 0.0492 0.6935 1.1696 0.046 Uiso 1 1 calc R
H6AB H 0.1792 0.6441 1.1298 0.046 Uiso 1 1 calc R
H6AC H 0.0325 0.5956 1.1657 0.046 Uiso 1 1 calc R
C6B C 1.5345(8) 0.7221(7) 1.3387(6) 0.048(3) Uani 1 1 d .
H6BA H 1.6312 0.7338 1.3257 0.072 Uiso 1 1 calc R
H6BB H 1.4843 0.7335 1.3939 0.072 Uiso 1 1 calc R
H6BC H 1.5045 0.7613 1.2895 0.072 Uiso 1 1 calc R
C6C C 0.0238(8) 1.1649(5) 0.3062(5) 0.0277(18) Uani 1 1 d .
H6CA H -0.0599 1.1705 0.2904 0.041 Uiso 1 1 calc R
H6CB H 0.0712 1.1134 0.2934 0.041 Uiso 1 1 calc R
H6CC H 0.0816 1.2193 0.2711 0.041 Uiso 1 1 calc R
C6D C 1.4832(8) 1.2469(6) 0.8324(5) 0.035(2) Uani 1 1 d .
H6DA H 1.5642 1.2756 0.8318 0.053 Uiso 1 1 calc R
H6DB H 1.4060 1.2531 0.8812 0.053 Uiso 1 1 calc R
H6DC H 1.4651 1.2757 0.7756 0.053 Uiso 1 1 calc R
C7A C 0.2750(7) 0.6966(5) 0.8761(4) 0.0215(16) Uani 1 1 d .
H7AA H 0.2843 0.6847 0.8202 0.026 Uiso 1 1 calc R
H7AB H 0.2583 0.7607 0.8662 0.026 Uiso 1 1 calc R
C7B C 1.2458(8) 0.6930(5) 1.3268(5) 0.0262(18) Uani 1 1 d .
H7BA H 1.2549 0.7370 1.3552 0.031 Uiso 1 1 calc R
H7BB H 1.2863 0.7204 1.2616 0.031 Uiso 1 1 calc R
C7C C 0.2773(8) 1.1975(5) 0.3601(5) 0.0251(17) Uani 1 1 d .
H7CA H 0.2875 1.1854 0.3041 0.030 Uiso 1 1 calc R
H7CB H 0.2616 1.2617 0.3498 0.030 Uiso 1 1 calc R
C7D C 1.2528(7) 1.1548(6) 0.7924(5) 0.0295(19) Uani 1 1 d .
H7DA H 1.3095 1.2067 0.7460 0.035 Uiso 1 1 calc R
H7DB H 1.2213 1.1202 0.7619 0.035 Uiso 1 1 calc R
C8A C 0.4038(7) 0.6738(5) 0.9018(4) 0.0163(15) Uani 1 1 d .
H8AA H 0.3998 0.6927 0.9531 0.020 Uiso 1 1 calc R
H8AB H 0.4833 0.7046 0.8512 0.020 Uiso 1 1 calc R
C8B C 1.0961(7) 0.6666(5) 1.3497(4) 0.0222(17) Uani 1 1 d .
H8BA H 1.0863 0.6338 1.3108 0.027 Uiso 1 1 calc R
H8BB H 1.0442 0.7212 1.3387 0.027 Uiso 1 1 calc R
C8C C 0.4052(7) 1.1735(5) 0.3876(4) 0.0218(17) Uani 1 1 d .
H8CA H 0.4011 1.1941 0.4379 0.026 Uiso 1 1 calc R
H8CB H 0.4858 1.2028 0.3371 0.026 Uiso 1 1 calc R
C8D C 1.1317(8) 1.1880(5) 0.8492(4) 0.0267(18) Uani 1 1 d .
H8DA H 1.0647 1.2078 0.8168 0.032 Uiso 1 1 calc R
H8DB H 1.1603 1.2401 0.8606 0.032 Uiso 1 1 calc R
C9A C 0.6065(8) 0.5754(5) 1.0126(5) 0.0274(18) Uani 1 1 d .
H9AA H 0.6903 0.5553 1.0260 0.041 Uiso 1 1 calc R
H9AB H 0.5319 0.5636 1.0683 0.041 Uiso 1 1 calc R
H9AC H 0.6162 0.6397 0.9796 0.041 Uiso 1 1 calc R
C9B C 0.8840(8) 0.4931(6) 1.4071(5) 0.038(2) Uani 1 1 d .
H9BA H 0.7939 0.4743 1.4109 0.057 Uiso 1 1 calc R
H9BB H 0.9363 0.4402 1.4229 0.057 Uiso 1 1 calc R
H9BC H 0.9301 0.5315 1.3461 0.057 Uiso 1 1 calc R
C9C C 0.5961(8) 1.0751(6) 0.5098(5) 0.0279(18) Uani 1 1 d .
H9CA H 0.6805 1.0566 0.5231 0.042 Uiso 1 1 calc R
H9CB H 0.5216 1.0632 0.5655 0.042 Uiso 1 1 calc R
H9CC H 0.6040 1.1392 0.4760 0.042 Uiso 1 1 calc R
C9D C 0.9526(9) 1.0123(6) 0.8616(5) 0.040(2) Uani 1 1 d .
H9DA H 0.8775 0.9753 0.8656 0.060 Uiso 1 1 calc R
H9DB H 1.0328 0.9768 0.8610 0.060 Uiso 1 1 calc R
H9DC H 0.9720 1.0639 0.8068 0.060 Uiso 1 1 calc R
C10A C 0.5770(6) 0.5249(5) 0.9559(4) 0.0173(15) Uani 1 1 d .
H10A H 0.5714 0.4597 0.9906 0.021 Uiso 1 1 calc R
C10B C 0.8710(8) 0.5453(6) 1.4720(5) 0.0253(18) Uani 1 1 d .
H10B H 0.8332 0.5020 1.5336 0.030 Uiso 1 1 calc R
C10C C 0.5686(7) 1.0232(5) 0.4551(4) 0.0201(16) Uani 1 1 d .
H10C H 0.5589 0.9585 0.4920 0.024 Uiso 1 1 calc R
C10D C 0.9149(8) 1.0445(5) 0.9415(5) 0.0253(18) Uani 1 1 d .
H10D H 0.8797 0.9911 0.9959 0.030 Uiso 1 1 calc R
C11A C 0.6810(7) 0.5386(6) 0.8650(5) 0.0284(18) Uani 1 1 d .
H11A H 0.7651 0.5091 0.8716 0.034 Uiso 1 1 calc R
H11B H 0.7028 0.6030 0.8318 0.034 Uiso 1 1 calc R
C11B C 0.7795(8) 0.6219(6) 1.4635(5) 0.0289(19) Uani 1 1 d .
H11C H 0.6854 0.5999 1.4785 0.035 Uiso 1 1 calc R
H11D H 0.8075 0.6641 1.4017 0.035 Uiso 1 1 calc R
C11C C 0.6818(7) 1.0332(5) 0.3651(5) 0.0263(18) Uani 1 1 d .
H11E H 0.7065 1.0971 0.3303 0.032 Uiso 1 1 calc R
H11F H 0.7634 1.0031 0.3762 0.032 Uiso 1 1 calc R
C11D C 0.8051(8) 1.1121(6) 0.9422(5) 0.0279(19) Uani 1 1 d .
H11G H 0.8302 1.1633 0.8859 0.033 Uiso 1 1 calc R
H11H H 0.7184 1.0840 0.9491 0.033 Uiso 1 1 calc R
C12A C 0.6153(7) 0.4959(6) 0.8159(5) 0.0294(19) Uani 1 1 d .
H12A H 0.6064 0.4302 0.8442 0.035 Uiso 1 1 calc R
H12B H 0.6715 0.5103 0.7529 0.035 Uiso 1 1 calc R
C12B C 0.7893(7) 0.6682(6) 1.5270(5) 0.0292(19) Uani 1 1 d .
H12C H 0.7321 0.6348 1.5881 0.035 Uiso 1 1 calc R
H12D H 0.7564 0.7293 1.5095 0.035 Uiso 1 1 calc R
C12C C 0.6239(7) 0.9898(6) 0.3156(5) 0.0314(19) Uani 1 1 d .
H12E H 0.6130 0.9243 0.3459 0.038 Uiso 1 1 calc R
H12F H 0.6853 1.0019 0.2541 0.038 Uiso 1 1 calc R
C12D C 0.7930(7) 1.1431(6) 1.0206(5) 0.030(2) Uani 1 1 d .
H12G H 0.7447 1.0959 1.0768 0.036 Uiso 1 1 calc R
H12H H 0.7401 1.1974 1.0158 0.036 Uiso 1 1 calc R
C13A C 0.4750(7) 0.5346(5) 0.8216(4) 0.0210(16) Uani 1 1 d .
H13A H 0.4870 0.5945 0.7743 0.025 Uiso 1 1 calc R
C13B C 0.9380(7) 0.6730(5) 1.5251(5) 0.0210(16) Uani 1 1 d .
H13B H 0.9767 0.7350 1.4888 0.025 Uiso 1 1 calc R
C13C C 0.4862(7) 1.0286(5) 0.3137(4) 0.0213(16) Uani 1 1 d .
H13C H 0.5023 1.0873 0.2644 0.026 Uiso 1 1 calc R
C13D C 0.9352(7) 1.1637(5) 1.0225(4) 0.0208(16) Uani 1 1 d .
H13D H 0.9588 1.2288 0.9893 0.025 Uiso 1 1 calc R
C14A C 0.3776(8) 0.4767(5) 0.8080(5) 0.0254(17) Uani 1 1 d .
H14A H 0.4180 0.4666 0.7509 0.038 Uiso 1 1 calc R
H14B H 0.2930 0.5070 0.8081 0.038 Uiso 1 1 calc R
H14C H 0.3591 0.4191 0.8564 0.038 Uiso 1 1 calc R
C14B C 0.9472(7) 0.6520(5) 1.6204(4) 0.0239(17) Uani 1 1 d .
H14D H 0.8992 0.6964 1.6460 0.036 Uiso 1 1 calc R
H14E H 1.0421 0.6539 1.6177 0.036 Uiso 1 1 calc R
H14F H 0.9060 0.5923 1.6576 0.036 Uiso 1 1 calc R
C14C C 0.3921(8) 0.9693(6) 0.2981(5) 0.0282(18) Uani 1 1 d .
H14G H 0.4315 0.9644 0.2386 0.042 Uiso 1 1 calc R
H14H H 0.3041 0.9958 0.3027 0.042 Uiso 1 1 calc R
H14I H 0.3807 0.9097 0.3430 0.042 Uiso 1 1 calc R
C14D C 0.9384(7) 1.1446(5) 1.1181(4) 0.0234(17) Uani 1 1 d .
H14J H 0.8726 1.1806 1.1467 0.035 Uiso 1 1 calc R
H14K H 1.0289 1.1600 1.1165 0.035 Uiso 1 1 calc R
H14L H 0.9159 1.0811 1.1520 0.035 Uiso 1 1 calc R
C15A C 0.2845(8) 0.3597(5) 1.0692(5) 0.0175(16) Uiso 1 1 d .
C15B C 1.0723(7) 0.4408(5) 1.6347(4) 0.0145(15) Uani 1 1 d .
C15C C 0.2808(7) 0.8635(5) 0.5599(4) 0.0145(15) Uiso 1 1 d .
C15D C 1.0965(7) 0.9478(5) 1.1250(4) 0.0163(15) Uani 1 1 d .
C16A C 0.2462(7) 0.2891(5) 1.0462(5) 0.0237(17) Uani 1 1 d .
H16A H 0.1802 0.2976 1.0163 0.028 Uiso 1 1 calc R
C16B C 1.0960(8) 0.4511(5) 1.7084(4) 0.0229(17) Uani 1 1 d .
H16B H 1.1724 0.4864 1.7001 0.028 Uiso 1 1 calc R
C16C C 0.2553(8) 0.7922(5) 0.5364(4) 0.0231(17) Uani 1 1 d .
H16C H 0.1981 0.7987 0.5006 0.028 Uiso 1 1 calc R
C16D C 1.1244(8) 0.9556(5) 1.1990(4) 0.0273(18) Uani 1 1 d .
H16D H 1.2048 0.9877 1.1895 0.033 Uiso 1 1 calc R
C17A C 0.3046(7) 0.2086(5) 1.0671(4) 0.0214(16) Uani 1 1 d .
H17A H 0.2772 0.1611 1.0523 0.026 Uiso 1 1 calc R
C17B C 1.0113(8) 0.4113(5) 1.7923(5) 0.0297(19) Uani 1 1 d .
H17B H 1.0293 0.4194 1.8415 0.036 Uiso 1 1 calc R
C17C C 0.3139(8) 0.7097(5) 0.5653(5) 0.0280(18) Uani 1 1 d .
H17C H 0.2958 0.6607 0.5493 0.034 Uiso 1 1 calc R
C17D C 1.0393(8) 0.9183(6) 1.2862(5) 0.032(2) Uani 1 1 d .
H17D H 1.0611 0.9262 1.3343 0.038 Uiso 1 1 calc R
C18A C 0.4037(7) 0.1947(5) 1.1096(5) 0.0256(17) Uani 1 1 d .
H18A H 0.4456 0.1392 1.1228 0.031 Uiso 1 1 calc R
C18B C 0.8987(8) 0.3588(5) 1.8067(5) 0.032(2) Uani 1 1 d .
H18B H 0.8378 0.3333 1.8650 0.038 Uiso 1 1 calc R
C18C C 0.3979(7) 0.7004(5) 0.6171(4) 0.0227(16) Uani 1 1 d .
H18C H 0.4398 0.6458 0.6358 0.027 Uiso 1 1 calc R
C18D C 0.9210(8) 0.8690(6) 1.3022(5) 0.039(2) Uani 1 1 d .
H18D H 0.8606 0.8448 1.3609 0.047 Uiso 1 1 calc R
C19A C 0.4391(8) 0.2658(5) 1.1322(5) 0.0260(18) Uani 1 1 d .
H19A H 0.5044 0.2584 1.1625 0.031 Uiso 1 1 calc R
C19B C 0.8771(8) 0.3447(6) 1.7354(5) 0.032(2) Uani 1 1 d .
H19B H 0.8024 0.3073 1.7448 0.038 Uiso 1 1 calc R
C19C C 0.4195(8) 0.7722(5) 0.6409(5) 0.0240(18) Uani 1 1 d .
H19C H 0.4747 0.7662 0.6780 0.029 Uiso 1 1 calc R
C19D C 0.8943(8) 0.8566(6) 1.2314(6) 0.038(2) Uani 1 1 d .
H19D H 0.8163 0.8219 1.2415 0.046 Uiso 1 1 calc R
C20A C 0.3798(8) 0.3453(5) 1.1107(4) 0.0214(18) Uani 1 1 d .
H20A H 0.4066 0.3927 1.1256 0.026 Uiso 1 1 calc R
C20B C 0.9639(8) 0.3846(5) 1.6491(5) 0.0215(17) Uani 1 1 d .
H20B H 0.9490 0.3734 1.6003 0.026 Uiso 1 1 calc R
C20C C 0.3625(7) 0.8520(5) 0.6121(4) 0.0194(17) Uani 1 1 d .
H20C H 0.3804 0.9006 0.6288 0.023 Uiso 1 1 calc R
C20D C 0.9811(8) 0.8946(5) 1.1448(5) 0.0257(18) Uani 1 1 d .
H20D H 0.9609 0.8839 1.0974 0.031 Uiso 1 1 calc R
C21A C 0.0124(8) 0.4320(5) 1.0947(5) 0.0192(17) Uani 1 1 d .
C21B C 1.3529(8) 0.4354(5) 1.5387(4) 0.0181(15) Uiso 1 1 d .
C21C C 0.0106(8) 0.9325(5) 0.5818(4) 0.0151(16) Uani 1 1 d .
C21D C 1.3699(7) 0.9319(5) 1.0353(4) 0.0153(16) Uani 1 1 d .
C22A C -0.0694(7) 0.4110(5) 1.0509(5) 0.0220(16) Uani 1 1 d .
H22A H -0.0354 0.4233 0.9883 0.026 Uiso 1 1 calc R
C22B C 1.3799(8) 0.3526(6) 1.5264(5) 0.031(2) Uani 1 1 d .
H22B H 1.3224 0.3286 1.5043 0.037 Uiso 1 1 calc R
C22C C -0.0291(8) 0.9050(5) 0.6766(4) 0.0235(18) Uani 1 1 d .
H22C H 0.0311 0.9142 0.7057 0.028 Uiso 1 1 calc R
C22D C 1.3716(8) 0.8410(5) 1.0452(5) 0.0264(18) Uani 1 1 d .
H22D H 1.3017 0.8142 1.0352 0.032 Uiso 1 1 calc R
C23A C -0.1979(8) 0.3730(5) 1.0963(5) 0.0253(17) Uani 1 1 d .
H23A H -0.2501 0.3576 1.0653 0.030 Uiso 1 1 calc R
C23B C 1.4902(10) 0.3034(7) 1.5458(6) 0.038(3) Uani 1 1 d .
H23B H 1.5050 0.2468 1.5377 0.046 Uiso 1 1 calc R
C23C C -0.1567(8) 0.8645(6) 0.7263(5) 0.0246(19) Uani 1 1 d .
H23C H -0.1831 0.8467 0.7894 0.030 Uiso 1 1 calc R
C23D C 1.4735(9) 0.7896(7) 1.0693(6) 0.031(2) Uani 1 1 d .
H23D H 1.4724 0.7279 1.0755 0.037 Uiso 1 1 calc R
C24A C -0.2513(7) 0.3572(5) 1.1870(5) 0.0254(17) Uani 1 1 d .
H24A H -0.3412 0.3334 1.2179 0.030 Uiso 1 1 calc R
C24B C 1.5765(8) 0.3382(6) 1.5765(5) 0.033(2) Uani 1 1 d .
H24B H 1.6532 0.3066 1.5868 0.039 Uiso 1 1 calc R
C24C C -0.2458(7) 0.8496(5) 0.6858(5) 0.0283(18) Uani 1 1 d .
H24C H -0.3326 0.8217 0.7205 0.034 Uiso 1 1 calc R
C24D C 1.5763(8) 0.8254(6) 1.0845(5) 0.0287(19) Uani 1 1 d .
H24D H 1.6472 0.7897 1.0994 0.034 Uiso 1 1 calc R
C25A C -0.1728(9) 0.3762(7) 1.2321(6) 0.030(2) Uani 1 1 d .
H25A H -0.2075 0.3641 1.2946 0.035 Uiso 1 1 calc R
C25B C 1.5516(8) 0.4182(6) 1.5921(5) 0.0259(19) Uani 1 1 d .
H25B H 1.6075 0.4404 1.6166 0.031 Uiso 1 1 calc R
C25C C -0.2069(8) 0.8756(5) 0.5942(5) 0.0235(16) Uani 1 1 d .
H25C H -0.2668 0.8652 0.5655 0.028 Uiso 1 1 calc R
C25D C 1.5750(8) 0.9148(6) 1.0778(5) 0.0263(19) Uani 1 1 d .
H25D H 1.6440 0.9402 1.0898 0.032 Uiso 1 1 calc R
C26A C -0.0415(7) 0.4135(5) 1.1852(4) 0.0240(18) Uani 1 1 d .
H26A H 0.0119 0.4264 1.2168 0.029 Uiso 1 1 calc R
C26B C 1.4429(7) 0.4668(5) 1.5716(4) 0.0225(17) Uani 1 1 d .
H26B H 1.4292 0.5233 1.5801 0.027 Uiso 1 1 calc R
C26C C -0.0810(7) 0.9169(5) 0.5440(4) 0.0192(15) Uani 1 1 d .
H26C H -0.0570 0.9352 0.4809 0.023 Uiso 1 1 calc R
C26D C 1.4744(7) 0.9670(5) 1.0537(4) 0.0228(17) Uani 1 1 d .
H26D H 1.4754 1.0281 1.0493 0.027 Uiso 1 1 calc R

loop_
_atom_site_aniso_label
_atom_site_aniso_U_11
_atom_site_aniso_U_22
_atom_site_aniso_U_33
_atom_site_aniso_U_23
_atom_site_aniso_U_13
_atom_site_aniso_U_12
Pt1A 0.01259(16) 0.0123(2) 0.0170(2) -0.00367(18) -0.00265(16) 0.00017(16)
Pt1B 0.0149(2) 0.0137(2) 0.01547(19) -0.00445(16) -0.00540(17) 0.0023(2)
Pt1C 0.01311(16) 0.0129(2) 0.0180(2) -0.0043(2) -0.00408(15) 0.00052(15)
Pt1D 0.0131(2) 0.0124(2) 0.0145(2) -0.00378(15) -0.00500(18) 0.00076(19)
P1A 0.0134(9) 0.0129(10) 0.0171(9) -0.0029(7) -0.0038(7) 0.0009(8)
P1B 0.0193(11) 0.0210(11) 0.0149(9) 0.0019(8) -0.0033(8) 0.0000(9)
P1C 0.0141(9) 0.0120(10) 0.0194(9) -0.0040(7) -0.0050(7) 0.0011(8)
P1D 0.0170(11) 0.0163(11) 0.0131(8) 0.0019(7) -0.0032(7) -0.0014(9)
P2A 0.0110(9) 0.0138(10) 0.0191(9) -0.0024(8) -0.0014(7) -0.0022(8)
P2B 0.0138(10) 0.0140(10) 0.0180(9) -0.0033(8) -0.0065(7) 0.0021(8)
P2C 0.0151(10) 0.0127(11) 0.0215(10) -0.0026(8) -0.0038(8) -0.0003(8)
P2D 0.0108(9) 0.0148(10) 0.0172(8) -0.0028(7) -0.0056(7) 0.0009(8)
C1A 0.022(4) 0.030(5) 0.026(4) -0.011(3) -0.010(3) 0.007(4)
C1B 0.127(11) 0.036(6) 0.028(5) -0.019(4) -0.005(5) -0.005(7)
C1C 0.059(6) 0.033(5) 0.023(4) -0.011(4) -0.010(4) 0.013(5)
C1D 0.048(5) 0.032(5) 0.024(4) -0.014(4) 0.002(4) -0.011(4)
C2A 0.011(4) 0.019(4) 0.031(4) -0.005(3) -0.008(3) -0.001(3)
C2B 0.065(6) 0.033(5) 0.015(4) -0.007(3) -0.009(4) 0.015(5)
C2C 0.021(4) 0.015(4) 0.023(3) -0.009(3) -0.006(3) 0.007(3)
C2D 0.025(4) 0.028(5) 0.018(3) -0.008(3) -0.003(3) -0.003(4)
C3A 0.016(4) 0.021(5) 0.032(5) -0.013(4) -0.007(3) 0.006(4)
C3B 0.073(8) 0.047(7) 0.017(4) 0.010(4) 0.009(4) 0.039(6)
C3C 0.021(4) 0.027(5) 0.043(5) -0.018(4) -0.005(3) 0.007(4)
C3D 0.025(4) 0.028(5) 0.029(4) -0.011(3) 0.003(3) 0.002(4)
C4A 0.026(4) 0.026(5) 0.042(4) -0.017(4) -0.014(4) 0.014(4)
C4B 0.022(5) 0.074(10) 0.032(5) 0.029(5) 0.009(4) 0.024(6)
C4C 0.021(4) 0.029(5) 0.032(4) -0.013(4) -0.021(3) 0.009(4)
C4D 0.016(4) 0.032(6) 0.033(5) -0.017(4) 0.000(3) 0.006(4)
C5A 0.017(4) 0.011(4) 0.022(3) -0.005(3) -0.006(3) -0.002(3)
C5B 0.019(5) 0.069(8) 0.024(4) 0.007(4) -0.006(4) -0.001(5)
C5C 0.014(4) 0.013(4) 0.025(4) -0.003(3) -0.009(3) -0.002(3)
C5D 0.021(4) 0.022(5) 0.021(4) -0.002(3) -0.004(3) -0.008(4)
C6A 0.043(5) 0.026(5) 0.022(4) -0.011(3) -0.007(3) 0.007(4)
C6B 0.025(5) 0.053(7) 0.044(5) 0.015(4) -0.012(4) -0.023(5)
C6C 0.027(4) 0.025(5) 0.033(4) -0.008(3) -0.015(3) 0.008(4)
C6D 0.032(5) 0.032(5) 0.036(4) -0.015(4) 0.003(4) -0.006(4)
C7A 0.023(4) 0.012(4) 0.020(3) 0.005(3) -0.004(3) -0.002(3)
C7B 0.027(4) 0.026(5) 0.021(4) -0.001(3) -0.007(3) -0.003(4)
C7C 0.030(4) 0.014(4) 0.031(4) -0.005(3) -0.013(3) -0.001(3)
C7D 0.022(4) 0.034(5) 0.023(4) 0.006(3) -0.011(3) 0.002(4)
C8A 0.014(3) 0.015(4) 0.020(3) -0.003(3) -0.009(3) -0.001(3)
C8B 0.025(4) 0.026(5) 0.014(3) -0.006(3) -0.007(3) 0.008(4)
C8C 0.016(4) 0.019(4) 0.022(3) 0.000(3) 0.000(3) -0.009(3)
C8D 0.030(4) 0.022(5) 0.022(4) 0.003(3) -0.010(3) 0.003(4)
C9A 0.023(4) 0.025(5) 0.036(4) -0.011(3) -0.011(3) 0.003(4)
C9B 0.033(5) 0.048(6) 0.038(5) -0.012(4) -0.017(4) -0.012(4)
C9C 0.023(4) 0.027(5) 0.040(4) -0.018(4) -0.011(3) 0.008(4)
C9D 0.035(5) 0.050(6) 0.048(5) -0.025(4) -0.023(4) 0.005(5)
C10A 0.012(3) 0.015(4) 0.020(3) 0.001(3) -0.007(3) 0.005(3)
C10B 0.019(4) 0.029(5) 0.029(4) -0.007(3) -0.010(3) -0.002(4)
C10C 0.021(4) 0.017(4) 0.027(4) -0.008(3) -0.012(3) 0.000(3)
C10D 0.030(5) 0.017(4) 0.031(4) -0.004(3) -0.016(3) -0.007(4)
C11A 0.015(4) 0.026(5) 0.039(4) -0.012(4) -0.001(3) -0.001(3)
C11B 0.020(4) 0.029(5) 0.033(4) 0.001(3) -0.012(3) -0.006(4)
C11C 0.011(3) 0.027(5) 0.038(4) -0.011(3) -0.004(3) 0.003(3)
C11D 0.020(4) 0.031(5) 0.029(4) -0.004(4) -0.009(3) -0.004(4)
C12A 0.020(4) 0.030(5) 0.030(4) -0.014(3) 0.007(3) -0.001(4)
C12B 0.018(4) 0.042(6) 0.022(4) -0.008(3) -0.002(3) 0.001(4)
C12C 0.022(4) 0.040(5) 0.028(4) -0.013(4) -0.002(3) 0.011(4)
C12D 0.015(4) 0.048(6) 0.024(4) -0.007(4) -0.006(3) 0.004(4)
C13A 0.023(4) 0.014(4) 0.018(3) -0.003(3) 0.001(3) 0.000(3)
C13B 0.020(4) 0.016(4) 0.027(4) -0.006(3) -0.009(3) 0.009(3)
C13C 0.022(4) 0.026(4) 0.015(3) -0.002(3) -0.007(3) -0.004(3)
C13D 0.021(4) 0.015(4) 0.023(4) -0.004(3) -0.006(3) 0.007(3)
C14A 0.024(4) 0.029(5) 0.023(4) -0.012(3) -0.005(3) 0.001(4)
C14B 0.022(4) 0.026(5) 0.025(4) -0.013(3) -0.006(3) 0.010(3)
C14C 0.029(4) 0.037(5) 0.020(4) -0.014(3) -0.004(3) 0.003(4)
C14D 0.023(4) 0.024(4) 0.023(4) -0.009(3) -0.006(3) 0.002(3)
C15B 0.010(4) 0.017(4) 0.021(3) -0.009(3) -0.010(3) 0.011(3)
C15D 0.011(4) 0.018(4) 0.027(4) -0.013(3) -0.012(3) 0.011(3)
C16A 0.018(4) 0.026(5) 0.028(4) -0.008(3) -0.008(3) -0.002(3)
C16B 0.035(4) 0.014(4) 0.020(3) -0.005(3) -0.009(3) 0.007(4)
C16C 0.029(4) 0.015(4) 0.025(4) -0.005(3) -0.009(3) -0.002(3)
C16D 0.034(4) 0.024(5) 0.019(4) -0.005(3) -0.006(3) 0.001(4)
C17A 0.024(4) 0.015(4) 0.028(4) -0.007(3) -0.011(3) 0.000(3)
C17B 0.037(5) 0.019(4) 0.024(4) -0.004(3) -0.003(3) 0.015(4)
C17C 0.035(5) 0.019(4) 0.032(4) -0.007(3) -0.015(3) -0.005(4)
C17D 0.038(5) 0.027(5) 0.021(4) -0.002(3) -0.006(3) 0.014(4)
C18A 0.025(4) 0.017(4) 0.030(4) -0.004(3) -0.004(3) -0.003(3)
C18B 0.032(5) 0.018(4) 0.022(4) 0.010(3) 0.004(3) 0.014(4)
C18C 0.025(4) 0.012(4) 0.027(4) 0.002(3) -0.012(3) 0.005(3)
C18D 0.033(5) 0.038(6) 0.017(4) 0.013(3) 0.005(3) 0.012(4)
C19A 0.032(5) 0.021(5) 0.020(4) 0.001(3) -0.009(3) -0.001(4)
C19B 0.027(4) 0.018(5) 0.035(4) 0.008(3) -0.005(4) 0.002(4)
C19C 0.028(4) 0.021(5) 0.022(4) -0.002(3) -0.010(3) -0.005(4)
C19D 0.014(4) 0.021(5) 0.053(5) 0.013(4) -0.002(4) 0.000(4)
C20A 0.027(4) 0.020(4) 0.014(3) -0.002(3) -0.005(3) 0.002(4)
C20B 0.020(4) 0.013(4) 0.025(4) 0.002(3) -0.006(3) 0.003(3)
C20C 0.025(4) 0.011(4) 0.014(3) -0.001(3) 0.003(3) -0.002(3)
C20D 0.019(4) 0.016(4) 0.032(4) 0.002(3) -0.006(3) 0.003(4)
C21A 0.022(4) 0.012(4) 0.025(4) -0.011(3) -0.005(3) 0.000(3)
C21C 0.036(4) 0.003(3) 0.010(3) -0.002(3) -0.013(3) 0.007(3)
C21D 0.016(4) 0.015(4) 0.009(3) 0.001(3) -0.001(3) -0.003(3)
C22A 0.021(4) 0.013(4) 0.028(4) -0.005(3) -0.005(3) 0.002(3)
C22B 0.030(5) 0.034(5) 0.024(4) -0.007(4) -0.006(3) -0.001(4)
C22C 0.021(4) 0.026(5) 0.014(3) 0.006(3) -0.005(3) 0.005(4)
C22D 0.033(5) 0.019(5) 0.027(4) -0.004(3) -0.013(3) -0.002(4)
C23A 0.025(4) 0.018(4) 0.039(4) -0.013(3) -0.015(3) 0.005(3)
C23B 0.049(6) 0.032(6) 0.042(5) -0.016(5) -0.023(5) 0.030(5)
C23C 0.026(4) 0.021(5) 0.019(4) -0.001(3) -0.003(3) 0.005(4)
C23D 0.038(5) 0.018(5) 0.034(5) -0.002(4) -0.017(4) 0.010(4)
C24A 0.014(4) 0.015(4) 0.041(4) -0.002(3) -0.008(3) -0.005(3)
C24B 0.021(4) 0.038(6) 0.030(4) 0.000(4) -0.008(3) 0.008(4)
C24C 0.015(4) 0.021(5) 0.039(4) -0.004(3) -0.001(3) 0.002(3)
C24D 0.031(4) 0.024(5) 0.026(4) 0.000(3) -0.012(3) 0.012(4)
C25A 0.029(5) 0.027(6) 0.029(4) -0.006(4) -0.008(4) 0.001(4)
C25B 0.020(4) 0.027(5) 0.023(4) 0.002(3) -0.005(3) -0.003(4)
C25C 0.026(4) 0.014(4) 0.036(4) -0.010(3) -0.016(3) 0.005(3)
C25D 0.015(4) 0.034(5) 0.023(4) 0.002(3) -0.009(3) -0.001(4)
C26A 0.019(4) 0.030(5) 0.017(3) -0.004(3) 0.000(3) -0.005(4)
C26B 0.026(4) 0.024(4) 0.014(3) -0.004(3) -0.005(3) 0.008(4)
C26C 0.016(3) 0.018(4) 0.023(3) -0.008(3) -0.006(3) 0.007(3)
C26D 0.021(4) 0.019(4) 0.027(4) -0.002(3) -0.011(3) 0.001(3)

loop_
_atom_type_symbol
_atom_type_description
_atom_type_scat_dispersion_real
_atom_type_scat_dispersion_imag
_atom_type_scat_source
C C 0.0033 0.0016 'International Tables Vol C Tables 4.2.6.8 and 6.1.1.4'
H H 0.0000 0.0000 'International Tables Vol C Tables 4.2.6.8 and 6.1.1.4'
P P 0.1023 0.0942 'International Tables Vol C Tables 4.2.6.8 and 6.1.1.4'
Pt Pt -1.7033 8.3905 'International Tables Vol C Tables 4.2.6.8 and 6.1.1.4'

loop_
_geom_angle_atom_site_label_1
_geom_angle_atom_site_label_2
_geom_angle_atom_site_label_3
_geom_angle
C21A Pt1A C15A 88.8(3)
C21A Pt1A P2A 175.8(2)
C15A Pt1A P2A 93.2(2)
C21A Pt1A P1A 93.2(2)
C15A Pt1A P1A 178.0(2)
P2A Pt1A P1A 84.90(7)
C21B Pt1B C15B 88.0(3)
C21B Pt1B P1B 93.3(2)
C15B Pt1B P1B 177.8(2)
C21B Pt1B P2B 178.7(2)
C15B Pt1B P2B 93.3(2)
P1B Pt1B P2B 85.42(7)
C21C Pt1C C15C 88.0(3)
C21C Pt1C P2C 176.85(19)
C15C Pt1C P2C 92.4(2)
C21C Pt1C P1C 94.7(2)
C15C Pt1C P1C 177.20(19)
P2C Pt1C P1C 84.99(7)
C15D Pt1D C21D 86.2(3)
C15D Pt1D P2D 94.0(2)
C21D Pt1D P2D 179.8(2)
C15D Pt1D P1D 179.3(2)
C21D Pt1D P1D 93.64(18)
P2D Pt1D P1D 86.12(7)
C7A P1A C2A 105.3(3)
C7A P1A C5A 104.6(3)
C2A P1A C5A 95.3(3)
C7A P1A Pt1A 107.8(3)
C2A P1A Pt1A 122.3(3)
C5A P1A Pt1A 119.5(2)
C5B P1B C7B 108.3(4)
C5B P1B C2B 94.8(5)
C7B P1B C2B 106.3(4)
C5B P1B Pt1B 120.9(3)
C7B P1B Pt1B 107.9(2)
C2B P1B Pt1B 117.4(3)
C5C P1C C7C 105.1(3)
C5C P1C C2C 94.8(3)
C7C P1C C2C 104.2(3)
C5C P1C Pt1C 124.4(2)
C7C P1C Pt1C 108.3(3)
C2C P1C Pt1C 117.7(2)
C7D P1D C5D 110.2(4)
C7D P1D C2D 102.0(4)
C5D P1D C2D 94.8(3)
C7D P1D Pt1D 108.8(2)
C5D P1D Pt1D 117.6(2)
C2D P1D Pt1D 121.7(2)
C8A P2A C13A 103.2(3)
C8A P2A C10A 106.5(3)
C13A P2A C10A 95.1(3)
C8A P2A Pt1A 107.4(2)
C13A P2A Pt1A 115.6(2)
C10A P2A Pt1A 126.4(2)
C10B P2B C13B 93.2(4)
C10B P2B C8B 103.5(3)
C13B P2B C8B 104.5(3)
C10B P2B Pt1B 121.9(3)
C13B P2B Pt1B 123.0(2)
C8B P2B Pt1B 108.0(3)
C10C P2C C8C 106.9(3)
C10C P2C C13C 95.3(3)
C8C P2C C13C 104.2(3)
C10C P2C Pt1C 124.0(2)
C8C P2C Pt1C 107.4(2)
C13C P2C Pt1C 117.1(2)
C10D P2D C8D 106.1(3)
C10D P2D C13D 94.2(4)
C8D P2D C13D 102.0(3)
C10D P2D Pt1D 117.6(3)
C8D P2D Pt1D 108.1(3)
C13D P2D Pt1D 126.3(2)
C1A C2A C3A 114.7(6)
C1A C2A P1A 115.2(5)
C3A C2A P1A 104.3(5)
C3B C2B C1B 113.4(9)
C3B C2B P1B 103.5(7)
C1B C2B P1B 114.7(6)
C3C C2C C1C 115.3(6)
C3C C2C P1C 103.7(5)
C1C C2C P1C 114.1(5)
C1D C2D C3D 116.1(7)
C1D C2D P1D 114.6(5)
C3D C2D P1D 104.1(5)
C2A C3A C4A 106.2(7)
C2B C3B C4B 106.7(8)
C4C C3C C2C 107.8(6)
C4D C3D C2D 105.9(7)
C3A C4A C5A 107.4(6)
C5B C4B C3B 107.0(7)
C3C C4C C5C 106.9(7)
C3D C4D C5D 108.2(7)
C6A C5A C4A 114.4(6)
C6A C5A P1A 115.0(5)
C4A C5A P1A 103.5(5)
C4B C5B C6B 114.6(8)
C4B C5B P1B 105.5(7)
C6B C5B P1B 115.3(7)
C4C C5C C6C 115.3(6)
C4C C5C P1C 105.2(5)
C6C C5C P1C 116.3(5)
C6D C5D C4D 115.8(7)
C6D C5D P1D 114.5(6)
C4D C5D P1D 105.0(5)
C8A C7A P1A 108.8(4)
C8B C7B P1B 108.1(5)
C8C C7C P1C 108.6(5)
C8D C7D P1D 112.7(5)
C7A C8A P2A 106.7(5)
C7B C8B P2B 110.6(5)
C7C C8C P2C 107.7(5)
C7D C8D P2D 111.3(5)
C11A C10A C9A 116.5(6)
C11A C10A P2A 104.1(5)
C9A C10A P2A 114.1(5)
C11B C10B C9B 115.9(7)
C11B C10B P2B 103.1(5)
C9B C10B P2B 116.4(5)
C9C C10C C11C 115.3(6)
C9C C10C P2C 116.1(5)
C11C C10C P2C 103.0(5)
C11D C10D C9D 114.4(7)
C11D C10D P2D 103.7(5)
C9D C10D P2D 116.6(6)
C10A C11A C12A 105.8(6)
C10B C11B C12B 107.7(6)
C12C C11C C10C 106.1(5)
C12D C11D C10D 106.3(6)
C11A C12A C13A 107.3(6)
C11B C12B C13B 109.5(6)
C11C C12C C13C 108.2(6)
C11D C12D C13D 110.1(6)
C14A C13A C12A 113.7(6)
C14A C13A P2A 113.7(5)
C12A C13A P2A 104.8(5)
C14B C13B C12B 110.9(6)
C14B C13B P2B 114.3(5)
C12B C13B P2B 106.2(5)
C14C C13C C12C 114.2(7)
C14C C13C P2C 113.4(5)
C12C C13C P2C 104.8(5)
C14D C13D C12D 111.8(6)
C14D C13D P2D 115.8(5)
C12D C13D P2D 105.0(5)
C20A C15A C16A 118.3(8)
C20A C15A Pt1A 123.4(6)
C16A C15A Pt1A 117.8(6)
C16B C15B C20B 118.4(7)
C16B C15B Pt1B 119.5(5)
C20B C15B Pt1B 122.2(5)
C20C C15C C16C 118.5(7)
C20C C15C Pt1C 121.3(6)
C16C C15C Pt1C 120.0(6)
C20D C15D C16D 115.3(7)
C20D C15D Pt1D 123.7(5)
C16D C15D Pt1D 121.0(5)
C17A C16A C15A 119.8(7)
C17B C16B C15B 121.0(8)
C15C C16C C17C 120.4(7)
C17D C16D C15D 122.9(8)
C16A C17A C18A 121.3(7)
C16B C17B C18B 120.9(8)
C18C C17C C16C 119.8(7)
C16D C17D C18D 119.5(8)
C17A C18A C19A 117.7(8)
C19B C18B C17B 118.9(7)
C19C C18C C17C 118.6(8)
C19D C18D C17D 118.8(7)
C20A C19A C18A 120.0(8)
C18B C19B C20B 120.7(8)
C20C C19C C18C 121.0(7)
C18D C19D C20D 120.6(8)
C19A C20A C15A 122.9(8)
C15B C20B C19B 119.9(7)
C19C C20C C15C 121.7(7)
C19D C20D C15D 122.7(8)
C26A C21A C22A 117.1(7)
C26A C21A Pt1A 123.7(6)
C22A C21A Pt1A 119.2(5)
C22B C21B C26B 115.7(7)
C22B C21B Pt1B 123.0(6)
C26B C21B Pt1B 121.2(6)
C26C C21C C22C 117.3(7)
C26C C21C Pt1C 123.5(5)
C22C C21C Pt1C 119.2(6)
C22D C21D C26D 116.7(7)
C22D C21D Pt1D 121.8(6)
C26D C21D Pt1D 121.5(6)
C23A C22A C21A 121.6(7)
C21B C22B C23B 122.1(8)
C23C C22C C21C 119.5(7)
C23D C22D C21D 120.9(8)
C22A C23A C24A 120.2(7)
C24B C23B C22B 119.7(9)
C24C C23C C22C 121.4(7)
C24D C23D C22D 121.5(9)
C25A C24A C23A 119.5(7)
C25B C24B C23B 120.2(8)
C25C C24C C23C 119.0(7)
C23D C24D C25D 118.8(8)
C24A C25A C26A 119.6(8)
C24B C25B C26B 119.4(8)
C24C C25C C26C 120.3(7)
C26D C25D C24D 120.5(8)
C21A C26A C25A 122.0(8)
C25B C26B C21B 122.8(8)
C21C C26C C25C 122.5(6)
C25D C26D C21D 121.6(8)

loop_
_geom_bond_atom_site_label_1
_geom_bond_atom_site_label_2
_geom_bond_distance
Pt1A C21A 2.091(7)
Pt1A C15A 2.138(8)
Pt1A P2A 2.2835(18)
Pt1A P1A 2.285(2)
Pt1B C21B 2.051(8)
Pt1B C15B 2.096(7)
Pt1B P1B 2.2791(18)
Pt1B P2B 2.296(2)
Pt1C C21C 2.092(8)
Pt1C C15C 2.115(8)
Pt1C P2C 2.2816(19)
Pt1C P1C 2.291(2)
Pt1D C15D 2.042(7)
Pt1D C21D 2.085(8)
Pt1D P2D 2.287(2)
Pt1D P1D 2.2942(18)
P1A C7A 1.851(6)
P1A C2A 1.856(8)
P1A C5A 1.862(7)
P1B C5B 1.837(9)
P1B C7B 1.839(8)
P1B C2B 1.839(8)
P1C C5C 1.838(7)
P1C C7C 1.845(7)
P1C C2C 1.866(7)
P1D C7D 1.831(7)
P1D C5D 1.848(7)
P1D C2D 1.855(8)
P2A C8A 1.848(7)
P2A C13A 1.852(7)
P2A C10A 1.850(7)
P2B C10B 1.835(8)
P2B C13B 1.846(8)
P2B C8B 1.845(7)
P2C C10C 1.845(7)
P2C C8C 1.851(8)
P2C C13C 1.857(7)
P2D C10D 1.844(8)
P2D C8D 1.866(7)
P2D C13D 1.869(7)
C1A C2A 1.524(9)
C1B C2B 1.509(14)
C1C C2C 1.528(10)
C1D C2D 1.516(11)
C2A C3A 1.530(11)
C2B C3B 1.497(13)
C2C C3C 1.521(10)
C2D C3D 1.542(10)
C3A C4A 1.528(10)
C3B C4B 1.531(16)
C3C C4C 1.516(10)
C3D C4D 1.515(12)
C4A C5A 1.545(10)
C4B C5B 1.537(14)
C4C C5C 1.518(11)
C4D C5D 1.538(10)
C5A C6A 1.530(9)
C5B C6B 1.545(15)
C5C C6C 1.520(9)
C5D C6D 1.507(11)
C7A C8A 1.524(9)
C7B C8B 1.537(10)
C7C C8C 1.532(10)
C7D C8D 1.513(11)
C9A C10A 1.535(10)
C9B C10B 1.544(11)
C9C C10C 1.515(9)
C9D C10D 1.521(11)
C10A C11A 1.524(9)
C10B C11B 1.498(12)
C10C C11C 1.564(9)
C10D C11D 1.523(12)
C11A C12A 1.544(10)
C11B C12B 1.510(11)
C11C C12C 1.506(11)
C11D C12D 1.518(10)
C12A C13A 1.541(11)
C12B C13B 1.549(10)
C12C C13C 1.535(10)
C12D C13D 1.551(10)
C13A C14A 1.525(10)
C13B C14B 1.549(9)
C13C C14C 1.534(10)
C13D C14D 1.539(9)
C15A C20A 1.351(11)
C15A C16A 1.415(10)
C15B C16B 1.393(9)
C15B C20B 1.395(10)
C15C C20C 1.366(10)
C15C C16C 1.380(10)
C15D C20D 1.401(10)
C15D C16D 1.404(10)
C16A C17A 1.369(11)
C16B C17B 1.362(10)
C16C C17C 1.413(11)
C16D C17D 1.397(10)
C17A C18A 1.398(10)
C17B C18B 1.393(12)
C17C C18C 1.384(10)
C17D C18D 1.407(12)
C18A C19A 1.406(11)
C18B C19B 1.371(12)
C18C C19C 1.379(10)
C18D C19D 1.374(13)
C19A C20A 1.360(11)
C19B C20B 1.398(10)
C19C C20C 1.369(11)
C19D C20D 1.398(11)
C21A C26A 1.376(10)
C21A C22A 1.402(11)
C21B C22B 1.396(11)
C21B C26B 1.414(10)
C21C C26C 1.374(10)
C21C C22C 1.427(9)
C21D C22D 1.398(11)
C21D C26D 1.410(10)
C22A C23A 1.377(10)
C22B C23B 1.414(12)
C22C C23C 1.391(11)
C22D C23D 1.382(12)
C23A C24A 1.385(10)
C23B C24B 1.385(13)
C23C C24C 1.382(11)
C23D C24D 1.371(12)
C24A C25A 1.378(11)
C24B C25B 1.375(12)
C24C C25C 1.377(10)
C24D C25D 1.386(12)
C25A C26A 1.401(11)
C25B C26B 1.401(11)
C25C C26C 1.383(10)
C25D C26D 1.375(10)
